data_1534029
loop_
_publ_author_name
'Krivovichev, S.V.'
'Armbruster, T.'
'Depmeier, W.'

_publ_section_title
;
 Crystal structures of Pb8 O5 (As O4)2 and Pb5 O4 (Cr O4) and review of
 (Pb O)-related structural units in inorganic compounds
;
_journal_name_full 'Journal of Solid State Chemistry'
_journal_page_first 1321
_journal_page_last 1332
_journal_volume 177
_journal_year 2004
_chemical_formula_sum 'Cr O8 Pb5'
_chemical_name_systematic 'Pb5 O4 (Cr O4)'
_space_group_IT_number 14
_symmetry_space_group_name_Hall '-P 2ybc'
_symmetry_space_group_name_H-M 'P 1 21/c 1'
_cell_angle_alpha 90
_cell_angle_beta 90.979
_cell_angle_gamma 90
_cell_formula_units_Z 8
_cell_length_a 14.792
_cell_length_b 11.677
_cell_length_c 11.582
_cell_volume 2000.223
_citation_journal_id_ASTM JSSCBI
_cod_data_source_file Krivovichev_JSSCBI_2004_1660.cif
_cod_data_source_block Cr1O8Pb5
_cod_original_formula_sum 'Cr1 O8 Pb5'
_cod_database_code 1534029

loop_
_symmetry_equiv_pos_as_xyz
x,y,z
-x,y+1/2,-z+1/2
-x,-y,-z
x,-y-1/2,z-1/2

loop_
_atom_site_label
_atom_site_type_symbol
_atom_site_fract_x
_atom_site_fract_y
_atom_site_fract_z
_atom_site_occupancy
_atom_site_U_iso_or_equiv
Pb8 Pb+2 0.4388 0.9278 0.10944 1 0.0
Pb6 Pb+2 0.67681 0.57856 0.12789 1 0.0
O9 O-2 0.3453 0.7015 0.1494 1 0.0
O13 O-2 0.0306 0.5591 0.1131 1 0.0
Pb3 Pb+2 0.70482 0.24845 0.11145 1 0.0
O4 O-2 0.9461 0.0986 -0.0058 1 0.0
O6 O-2 0.6917 0.7267 0.016 1 0.0
O15 O-2 0.8466 0.5134 0.1033 1 0.0
O2 O-2 0.4394 0.097 0.008 1 0.0
Pb7 Pb+2 0.18871 0.91363 0.11292 1 0.0
O14 O-2 0.9298 0.5985 0.293 1 0.0
Cr1 Cr+6 0.4282 0.6074 0.1542 1 0.0
O12 O-2 0.5203 0.6711 0.1043 1 0.0
O5 O-2 0.1816 0.722 0.0204 1 0.0
O10 O-2 0.4436 0.5811 0.2969 1 0.0
Pb10 Pb+2 0.9372 0.94662 0.11946 1 0.0
O11 O-2 0.3883 0.4923 0.0887 1 0.0
O7 O-2 0.8294 0.1768 0.1995 1 0.0
O3 O-2 0.6865 0.0894 0.012 1 0.0
Cr2 Cr+6 0.9299 0.597 0.1501 1 0.0
Pb5 Pb+2 0.19132 0.57886 0.13786 1 0.0
O1 O-2 0.1859 0.0819 0.0055 1 0.0
Pb9 Pb+2 0.68961 0.91234 0.10973 1 0.0
Pb1 Pb+2 0.19007 0.24213 0.10915 1 0.0
O8 O-2 0.3094 0.1741 0.209 1 0.0
Pb2 Pb+2 0.42648 0.25401 0.11597 1 0.0
O16 O-2 0.9073 0.7224 0.0994 1 0.0
Pb4 Pb+2 0.93806 0.26258 0.09962 1 0.0
